data_4068388
loop_
_publ_author_name
'Kossoy, Elizaveta'
'Rybtchinski, Boris'
'Diskin-Posner, Yael'
'Shimon, Linda J. W.'
'Leitus, Gregory'
'Milstein, David'

_publ_section_title
;
 Structure and Reactivity of Rhodium(I) Complexes Based on
 Electron-Withdrawing Pyrrolyl-PCP-Pincer Ligands
;
_journal_issue 2
_journal_name_full Organometallics
_journal_page_first 523
_journal_paper_doi 10.1021/om800792y
_journal_volume 28
_journal_year 2009
_chemical_formula_moiety 'C25 H26 I2 N4 P2 Rh, C16 H36 N, C4 H8 O'
_chemical_formula_sum 'C45 H70 I2 N5 O P2 Rh'
_chemical_formula_weight 1115.71
_chemical_name_systematic
; 
 ? 
;
_space_group_IT_number 4
_symmetry_cell_setting monoclinic
_symmetry_space_group_name_Hall 'P 2yb'
_symmetry_space_group_name_H-M 'P 1 21 1'
_atom_sites_solution_hydrogens geom
_atom_sites_solution_primary direct
_atom_sites_solution_secondary difmap
_audit_creation_method SHELXL-97
_cell_angle_alpha 90.00
_cell_angle_beta 119.5274(7)
_cell_angle_gamma 90.00
_cell_formula_units_Z 2
_cell_length_a 13.2256(2)
_cell_length_b 15.7831(3)
_cell_length_c 13.3389(2)
_cell_measurement_reflns_used 5719
_cell_measurement_temperature 120(2)
_cell_measurement_theta_max 27.48
_cell_measurement_theta_min 2.55
_cell_volume 2422.74(7)
_computing_cell_refinement HKL
_computing_data_collection 'Collect package Bruker - Nonius'
_computing_data_reduction HKL
_computing_structure_refinement 'SHELXL-97 (Sheldrick, 1997)'
_computing_structure_solution 'SHELXS-97 (Sheldrick, 1990)'
_diffrn_ambient_temperature 120(2)
_diffrn_measured_fraction_theta_full 0.996
_diffrn_measured_fraction_theta_max 0.996
_diffrn_measurement_device_type 'Nonius Kappa CCD'
_diffrn_measurement_method 'Phi and Omega scan'
_diffrn_radiation_monochromator graphite
_diffrn_radiation_source 'fine-focus sealed tube'
_diffrn_radiation_type MoK\a
_diffrn_radiation_wavelength 0.71073
_diffrn_reflns_av_R_equivalents 0.059
_diffrn_reflns_av_sigmaI/netI 0.0390
_diffrn_reflns_limit_h_max 14
_diffrn_reflns_limit_h_min -16
_diffrn_reflns_limit_k_max 20
_diffrn_reflns_limit_k_min 0
_diffrn_reflns_limit_l_max 17
_diffrn_reflns_limit_l_min 0
_diffrn_reflns_number 30712
_diffrn_reflns_theta_full 27.10
_diffrn_reflns_theta_max 27.10
_diffrn_reflns_theta_min 3.32
_exptl_absorpt_coefficient_mu 1.730
_exptl_absorpt_correction_T_max 0.7813
_exptl_absorpt_correction_T_min 0.6716
_exptl_absorpt_correction_type empirical
_exptl_absorpt_process_details 'SHELXL-97 (Sheldrick, 1997)'
_exptl_crystal_colour Colorless
_exptl_crystal_density_diffrn 1.529
_exptl_crystal_density_method 'not measured'
_exptl_crystal_description Prism
_exptl_crystal_F_000 1128
_exptl_crystal_size_max 0.25
_exptl_crystal_size_mid 0.25
_exptl_crystal_size_min 0.15
_refine_diff_density_max 2.943
_refine_diff_density_min -0.804
_refine_diff_density_rms 0.121
_refine_ls_abs_structure_details 'Flack H D (1983), Acta Cryst. A39, 876-881'
_refine_ls_abs_structure_Flack 0.48(4)
_refine_ls_extinction_method none
_refine_ls_goodness_of_fit_ref 1.142
_refine_ls_hydrogen_treatment constr
_refine_ls_matrix_type full
_refine_ls_number_parameters 511
_refine_ls_number_reflns 5522
_refine_ls_number_restraints 1
_refine_ls_restrained_S_all 1.142
_refine_ls_R_factor_all 0.0424
_refine_ls_R_factor_gt 0.0317
_refine_ls_shift/su_max 0.002
_refine_ls_shift/su_mean 0.000
_refine_ls_structure_factor_coef Fsqd
_refine_ls_weighting_details 'calc w=1/[\s^2^(Fo^2^)+(0.0298P)^2^+1.7924P] where P=(Fo^2^+2Fc^2^)/3'
_refine_ls_weighting_scheme calc
_refine_ls_wR_factor_gt 0.0654
_refine_ls_wR_factor_ref 0.0691
_reflns_number_gt 4879
_reflns_number_total 5522
_reflns_threshold_expression >2sigma(I)
_cod_data_source_file om800792y_si_005.cif
_cod_data_source_block m803a
_cod_original_cell_volume 2422.82(7)
_cod_original_sg_symbol_H-M P2(1)
_cod_database_code 4068388

loop_
_symmetry_equiv_pos_as_xyz
'x, y, z'
'-x, y+1/2, -z'

loop_
_atom_site_label
_atom_site_type_symbol
_atom_site_fract_x
_atom_site_fract_y
_atom_site_fract_z
_atom_site_U_iso_or_equiv
_atom_site_adp_type
_atom_site_occupancy
_atom_site_symmetry_multiplicity
_atom_site_calc_flag
_atom_site_refinement_flags
Rh1 Rh 0.38556(3) 0.45461(4) 0.07024(3) 0.01416(9) Uani 1 1 d .
C2 C 0.4159(5) 0.3423(4) 0.1574(5) 0.0192(13) Uani 1 1 d .
P3 P 0.44788(13) 0.50615(11) 0.25003(12) 0.0175(3) Uani 1 1 d .
P4 P 0.35409(13) 0.36569(11) -0.07777(12) 0.0165(3) Uani 1 1 d .
C5 C 0.4179(5) 0.2649(4) -0.0073(5) 0.0212(13) Uani 1 1 d .
H5A H 0.3707 0.2169 -0.0555 0.025 Uiso 1 1 calc R
H5B H 0.4978 0.2592 0.0049 0.025 Uiso 1 1 calc R
C6 C 0.4200(5) 0.2648(4) 0.1078(5) 0.0206(13) Uani 1 1 d .
C7 C 0.4341(5) 0.1867(4) 0.1648(5) 0.0233(14) Uani 1 1 d .
H7 H 0.4360 0.1353 0.1288 0.028 Uiso 1 1 calc R
C8 C 0.4451(5) 0.1854(4) 0.2742(5) 0.0248(14) Uani 1 1 d .
H8 H 0.4533 0.1331 0.3127 0.030 Uiso 1 1 calc R
C9 C 0.4442(5) 0.2611(4) 0.3262(5) 0.0247(14) Uani 1 1 d .
H9 H 0.4538 0.2603 0.4016 0.030 Uiso 1 1 calc R
C10 C 0.4296(5) 0.3377(4) 0.2711(5) 0.0190(13) Uani 1 1 d .
C11 C 0.4241(5) 0.4199(4) 0.3262(5) 0.0201(13) Uani 1 1 d .
H11A H 0.4846 0.4207 0.4085 0.024 Uiso 1 1 calc R
H11B H 0.3472 0.4260 0.3210 0.024 Uiso 1 1 calc R
N12 N 0.5939(4) 0.5272(3) 0.3364(4) 0.0200(11) Uani 1 1 d .
C13 C 0.6482(5) 0.6060(5) 0.3532(5) 0.0244(13) Uani 1 1 d .
H13 H 0.6102 0.6594 0.3333 0.029 Uiso 1 1 calc R
C14 C 0.7648(6) 0.5933(5) 0.4027(5) 0.0295(15) Uani 1 1 d .
H14 H 0.8226 0.6361 0.4257 0.035 Uiso 1 1 calc R
C15 C 0.7847(6) 0.5040(5) 0.4140(5) 0.0296(15) Uani 1 1 d .
H15 H 0.8580 0.4766 0.4452 0.035 Uiso 1 1 calc R
C16 C 0.6805(5) 0.4653(5) 0.3723(5) 0.0246(13) Uani 1 1 d .
H16 H 0.6682 0.4058 0.3681 0.029 Uiso 1 1 calc R
N17 N 0.3945(4) 0.5926(3) 0.2846(4) 0.0201(11) Uani 1 1 d .
C18 C 0.4145(6) 0.6117(5) 0.3952(5) 0.0309(15) Uani 1 1 d .
H18 H 0.4642 0.5814 0.4636 0.037 Uiso 1 1 calc R
C19 C 0.3507(5) 0.6814(4) 0.3883(5) 0.0272(15) Uani 1 1 d .
H19 H 0.3491 0.7091 0.4507 0.033 Uiso 1 1 calc R
C20 C 0.2873(6) 0.7049(4) 0.2715(5) 0.0269(14) Uani 1 1 d .
H20 H 0.2340 0.7507 0.2409 0.032 Uiso 1 1 calc R
C21 C 0.3157(6) 0.6504(4) 0.2095(5) 0.0252(14) Uani 1 1 d .
H21 H 0.2862 0.6522 0.1286 0.030 Uiso 1 1 calc R
N22 N 0.2169(4) 0.3403(3) -0.1856(4) 0.0180(10) Uani 1 1 d .
C23 C 0.1918(5) 0.2745(4) -0.2634(5) 0.0209(13) Uani 1 1 d .
H23 H 0.2415 0.2282 -0.2541 0.025 Uiso 1 1 calc R
C24 C 0.0835(5) 0.2876(4) -0.3559(5) 0.0262(14) Uani 1 1 d .
H24 H 0.0440 0.2520 -0.4215 0.031 Uiso 1 1 calc R
C25 C 0.0413(6) 0.3649(5) -0.3350(6) 0.0337(16) Uani 1 1 d .
H25 H -0.0319 0.3901 -0.3846 0.040 Uiso 1 1 calc R
C26 C 0.1241(5) 0.3963(4) -0.2318(5) 0.0268(15) Uani 1 1 d .
H26 H 0.1192 0.4477 -0.1974 0.032 Uiso 1 1 calc R
N27 N 0.4221(4) 0.3808(3) -0.1580(4) 0.0207(11) Uani 1 1 d .
C28 C 0.4030(5) 0.4518(5) -0.2270(4) 0.0235(12) Uani 1 1 d .
H28 H 0.3666 0.5028 -0.2239 0.028 Uiso 1 1 calc R
C29 C 0.4455(5) 0.4358(4) -0.3002(5) 0.0291(16) Uani 1 1 d .
H29 H 0.4449 0.4737 -0.3559 0.035 Uiso 1 1 calc R
C30 C 0.4909(6) 0.3518(4) -0.2775(5) 0.0261(14) Uani 1 1 d .
H30 H 0.5258 0.3237 -0.3158 0.031 Uiso 1 1 calc R
C31 C 0.4760(5) 0.3189(4) -0.1925(5) 0.0253(14) Uani 1 1 d .
H31 H 0.4980 0.2636 -0.1612 0.030 Uiso 1 1 calc R
I32 I 0.34474(3) 0.60706(3) -0.04861(3) 0.02088(9) Uani 1 1 d .
I33 I 0.16255(3) 0.45772(3) 0.04793(3) 0.01716(9) Uani 1 1 d .
C34 C 0.5571(4) 0.4569(5) 0.0973(4) 0.0211(11) Uani 1 1 d .
H34A H 0.5964 0.4036 0.1334 0.032 Uiso 1 1 calc R
H34B H 0.5996 0.5044 0.1478 0.032 Uiso 1 1 calc R
H34C H 0.5549 0.4636 0.0232 0.032 Uiso 1 1 calc R
N35 N -0.0609(4) 0.7139(3) -0.1608(4) 0.0181(10) Uani 1 1 d .
C36 C -0.0973(5) 0.7153(4) -0.0690(5) 0.0188(12) Uani 1 1 d .
H36A H -0.0878 0.7738 -0.0388 0.023 Uiso 1 1 calc R
H36B H -0.1810 0.7012 -0.1061 0.023 Uiso 1 1 calc R
C37 C -0.0313(5) 0.6557(4) 0.0319(5) 0.0238(13) Uani 1 1 d .
H37A H -0.0423 0.5965 0.0041 0.029 Uiso 1 1 calc R
H37B H 0.0527 0.6689 0.0706 0.029 Uiso 1 1 calc R
C38 C -0.0759(7) 0.6658(5) 0.1164(6) 0.0344(18) Uani 1 1 d .
H38A H -0.1603 0.6538 0.0767 0.041 Uiso 1 1 calc R
H38B H -0.0642 0.7251 0.1441 0.041 Uiso 1 1 calc R
C39 C -0.0128(7) 0.6056(6) 0.2204(5) 0.0400(17) Uani 1 1 d .
H39A H -0.0193 0.5473 0.1929 0.060 Uiso 1 1 calc R
H39B H -0.0484 0.6099 0.2695 0.060 Uiso 1 1 calc R
H39C H 0.0694 0.6215 0.2649 0.060 Uiso 1 1 calc R
C40 C -0.1444(5) 0.7735(4) -0.2559(5) 0.0228(14) Uani 1 1 d .
H40A H -0.2248 0.7557 -0.2797 0.027 Uiso 1 1 calc R
H40B H -0.1339 0.8313 -0.2232 0.027 Uiso 1 1 calc R
C41 C -0.1312(6) 0.7781(5) -0.3631(5) 0.0314(16) Uani 1 1 d .
H41A H -0.1503 0.7224 -0.4024 0.038 Uiso 1 1 calc R
H41B H -0.0498 0.7921 -0.3407 0.038 Uiso 1 1 calc R
C42 C -0.2126(6) 0.8459(5) -0.4445(5) 0.0309(16) Uani 1 1 d .
H42A H -0.2203 0.8378 -0.5216 0.037 Uiso 1 1 calc R
H42B H -0.2905 0.8385 -0.4524 0.037 Uiso 1 1 calc R
C43 C -0.1703(7) 0.9357(5) -0.4033(7) 0.049(2) Uani 1 1 d .
H43A H -0.1602 0.9436 -0.3260 0.074 Uiso 1 1 calc R
H43B H -0.2277 0.9764 -0.4565 0.074 Uiso 1 1 calc R
H43C H -0.0959 0.9449 -0.4010 0.074 Uiso 1 1 calc R
C44 C 0.0638(5) 0.7445(4) -0.1135(6) 0.0200(14) Uani 1 1 d .
H44A H 0.1154 0.7074 -0.0483 0.024 Uiso 1 1 calc R
H44B H 0.0853 0.7372 -0.1743 0.024 Uiso 1 1 calc R
C45 C 0.0877(5) 0.8349(4) -0.0728(6) 0.0295(16) Uani 1 1 d .
H45A H 0.0581 0.8453 -0.0187 0.035 Uiso 1 1 calc R
H45B H 0.0460 0.8733 -0.1396 0.035 Uiso 1 1 calc R
C46 C 0.2169(5) 0.8544(4) -0.0131(6) 0.0271(14) Uani 1 1 d .
H46A H 0.2463 0.8430 -0.0673 0.033 Uiso 1 1 calc R
H46B H 0.2581 0.8159 0.0536 0.033 Uiso 1 1 calc R
C47 C 0.2450(5) 0.9457(5) 0.0286(6) 0.0314(15) Uani 1 1 d .
H47A H 0.2163 0.9838 -0.0379 0.047 Uiso 1 1 calc R
H47B H 0.3294 0.9524 0.0765 0.047 Uiso 1 1 calc R
H47C H 0.2075 0.9597 0.0741 0.047 Uiso 1 1 calc R
C48 C -0.0645(5) 0.6246(4) -0.2062(5) 0.0208(13) Uani 1 1 d .
H48A H -0.0396 0.6273 -0.2650 0.025 Uiso 1 1 calc R
H48B H -0.0075 0.5891 -0.1420 0.025 Uiso 1 1 calc R
C49 C -0.1822(5) 0.5813(4) -0.2591(5) 0.0227(14) Uani 1 1 d .
H49A H -0.2108 0.5809 -0.2031 0.027 Uiso 1 1 calc R
H49B H -0.2388 0.6130 -0.3283 0.027 Uiso 1 1 calc R
C50 C -0.1717(6) 0.4915(4) -0.2921(6) 0.0293(15) Uani 1 1 d .
H50A H -0.1169 0.4599 -0.2221 0.035 Uiso 1 1 calc R
H50B H -0.1392 0.4925 -0.3449 0.035 Uiso 1 1 calc R
C51 C -0.2876(6) 0.4458(5) -0.3502(6) 0.0352(16) Uani 1 1 d .
H51A H -0.3171 0.4405 -0.2960 0.053 Uiso 1 1 calc R
H51B H -0.2773 0.3892 -0.3743 0.053 Uiso 1 1 calc R
H51C H -0.3431 0.4781 -0.4179 0.053 Uiso 1 1 calc R
O52 O 0.9139(4) 0.1917(3) 0.3718(4) 0.0379(12) Uani 1 1 d .
C53 C 0.8724(6) 0.1169(5) 0.3996(6) 0.0340(16) Uani 1 1 d .
H53A H 0.9325 0.0940 0.4747 0.041 Uiso 1 1 calc R
H53B H 0.8539 0.0730 0.3399 0.041 Uiso 1 1 calc R
C54 C 0.7643(7) 0.1401(5) 0.4053(7) 0.0416(19) Uani 1 1 d .
H54A H 0.7679 0.1170 0.4761 0.050 Uiso 1 1 calc R
H54B H 0.6938 0.1178 0.3374 0.050 Uiso 1 1 calc R
C55 C 0.7635(6) 0.2362(4) 0.4064(7) 0.0330(16) Uani 1 1 d .
H55A H 0.6833 0.2589 0.3670 0.040 Uiso 1 1 calc R
H55B H 0.8060 0.2588 0.4859 0.040 Uiso 1 1 calc R
C56 C 0.8263(7) 0.2556(5) 0.3400(7) 0.0402(18) Uani 1 1 d .
H56A H 0.7715 0.2539 0.2560 0.048 Uiso 1 1 calc R
H56B H 0.8622 0.3126 0.3604 0.048 Uiso 1 1 calc R

loop_
_atom_site_aniso_label
_atom_site_aniso_U_11
_atom_site_aniso_U_22
_atom_site_aniso_U_33
_atom_site_aniso_U_23
_atom_site_aniso_U_13
_atom_site_aniso_U_12
Rh1 0.01205(18) 0.01561(19) 0.01487(18) 0.0012(2) 0.00667(15) 0.0007(2)
C2 0.008(3) 0.021(3) 0.025(3) 0.006(2) 0.004(2) 0.004(2)
P3 0.0150(7) 0.0207(8) 0.0153(7) -0.0007(6) 0.0064(6) -0.0001(6)
P4 0.0161(7) 0.0163(8) 0.0174(7) 0.0001(6) 0.0084(6) 0.0016(6)
C5 0.019(3) 0.017(3) 0.025(3) 0.008(3) 0.010(3) 0.015(2)
C6 0.014(3) 0.024(3) 0.019(3) 0.000(3) 0.004(2) 0.002(2)
C7 0.018(3) 0.019(3) 0.031(3) 0.010(3) 0.011(3) 0.010(2)
C8 0.020(3) 0.024(3) 0.031(3) 0.015(3) 0.014(3) 0.002(3)
C9 0.009(3) 0.037(4) 0.022(3) 0.012(3) 0.003(2) 0.004(3)
C10 0.006(3) 0.027(3) 0.021(3) 0.003(3) 0.005(2) -0.001(2)
C11 0.017(3) 0.029(3) 0.017(3) 0.004(2) 0.010(2) 0.001(2)
N12 0.022(3) 0.020(3) 0.014(2) 0.003(2) 0.006(2) 0.000(2)
C13 0.028(3) 0.020(3) 0.024(3) -0.001(3) 0.011(2) -0.008(3)
C14 0.022(3) 0.033(4) 0.028(3) -0.001(3) 0.008(3) -0.008(3)
C15 0.021(3) 0.038(4) 0.025(3) 0.008(3) 0.007(3) 0.000(3)
C16 0.022(3) 0.023(4) 0.025(3) 0.006(3) 0.009(2) 0.001(3)
N17 0.020(3) 0.024(3) 0.014(2) 0.000(2) 0.007(2) 0.002(2)
C18 0.036(4) 0.043(4) 0.019(3) -0.001(3) 0.017(3) 0.008(4)
C19 0.026(3) 0.034(4) 0.030(3) -0.011(3) 0.020(3) -0.007(3)
C20 0.024(3) 0.026(3) 0.030(3) -0.008(3) 0.012(3) -0.002(3)
C21 0.027(3) 0.023(3) 0.023(3) -0.006(3) 0.011(3) -0.004(3)
N22 0.018(2) 0.021(3) 0.015(2) -0.001(2) 0.009(2) -0.002(2)
C23 0.020(3) 0.020(3) 0.024(3) -0.007(3) 0.011(3) 0.001(3)
C24 0.021(3) 0.033(4) 0.020(3) -0.005(3) 0.007(3) 0.000(3)
C25 0.024(3) 0.045(4) 0.030(3) 0.000(3) 0.011(3) 0.012(3)
C26 0.026(3) 0.026(3) 0.019(3) -0.001(3) 0.004(3) 0.009(3)
N27 0.016(2) 0.023(3) 0.022(2) -0.002(2) 0.008(2) 0.000(2)
C28 0.024(3) 0.024(3) 0.022(3) 0.002(3) 0.012(2) 0.004(3)
C29 0.027(3) 0.038(5) 0.026(3) 0.001(3) 0.016(3) 0.000(3)
C30 0.033(4) 0.028(3) 0.027(3) -0.004(3) 0.021(3) 0.000(3)
C31 0.019(3) 0.024(3) 0.033(3) -0.010(3) 0.013(3) -0.004(3)
I32 0.0267(2) 0.01658(18) 0.02342(18) 0.00185(18) 0.01546(16) -0.00012(18)
I33 0.01343(16) 0.01781(18) 0.02078(17) 0.0018(2) 0.00884(13) 0.00021(19)
C34 0.018(2) 0.024(3) 0.020(2) 0.001(3) 0.008(2) 0.005(3)
N35 0.016(2) 0.022(3) 0.021(2) 0.002(2) 0.012(2) 0.003(2)
C36 0.021(3) 0.020(3) 0.018(3) 0.005(2) 0.012(3) 0.006(2)
C37 0.022(3) 0.025(3) 0.027(3) 0.002(3) 0.014(3) 0.004(3)
C38 0.048(5) 0.026(4) 0.034(4) 0.015(3) 0.024(4) 0.017(3)
C39 0.054(4) 0.044(4) 0.026(3) 0.008(4) 0.024(3) 0.012(4)
C40 0.016(3) 0.028(3) 0.020(3) 0.007(3) 0.006(2) 0.006(3)
C41 0.030(4) 0.043(4) 0.028(3) 0.012(3) 0.020(3) 0.015(3)
C42 0.031(4) 0.034(4) 0.025(3) 0.008(3) 0.012(3) 0.009(3)
C43 0.043(4) 0.048(6) 0.045(4) 0.017(4) 0.011(4) 0.000(4)
C44 0.008(3) 0.024(3) 0.029(3) -0.002(3) 0.011(3) 0.006(2)
C45 0.015(3) 0.030(4) 0.037(4) -0.006(3) 0.007(3) -0.002(3)
C46 0.022(3) 0.029(4) 0.030(3) 0.000(3) 0.012(3) 0.001(3)
C47 0.024(3) 0.034(4) 0.036(3) -0.008(3) 0.014(3) -0.002(3)
C48 0.018(3) 0.024(4) 0.020(3) 0.000(2) 0.009(2) 0.007(2)
C49 0.017(3) 0.027(4) 0.026(3) 0.000(3) 0.012(3) 0.001(2)
C50 0.037(4) 0.023(3) 0.029(3) 0.000(3) 0.017(3) 0.004(3)
C51 0.037(4) 0.033(4) 0.034(3) -0.007(3) 0.016(3) -0.013(4)
O52 0.035(3) 0.039(3) 0.053(3) -0.012(2) 0.032(3) -0.012(2)
C53 0.027(3) 0.035(4) 0.040(4) -0.006(3) 0.017(3) 0.001(3)
C54 0.054(5) 0.027(4) 0.060(5) 0.002(3) 0.040(4) -0.006(4)
C55 0.027(4) 0.028(4) 0.050(4) -0.006(3) 0.024(3) -0.002(3)
C56 0.047(5) 0.035(4) 0.051(4) -0.006(4) 0.034(4) -0.014(4)

loop_
_atom_type_symbol
_atom_type_description
_atom_type_scat_dispersion_real
_atom_type_scat_dispersion_imag
_atom_type_scat_source
C C 0.0033 0.0016 'International Tables Vol C Tables 4.2.6.8 and 6.1.1.4'
H H 0.0000 0.0000 'International Tables Vol C Tables 4.2.6.8 and 6.1.1.4'
N N 0.0061 0.0033 'International Tables Vol C Tables 4.2.6.8 and 6.1.1.4'
P P 0.1023 0.0942 'International Tables Vol C Tables 4.2.6.8 and 6.1.1.4'
I I -0.4742 1.8119 'International Tables Vol C Tables 4.2.6.8 and 6.1.1.4'
Rh Rh -1.1178 0.9187 'International Tables Vol C Tables 4.2.6.8 and 6.1.1.4'
O O 0.0106 0.0060 'International Tables Vol C Tables 4.2.6.8 and 6.1.1.4'

loop_
_geom_angle_atom_site_label_1
_geom_angle_atom_site_label_2
_geom_angle_atom_site_label_3
_geom_angle
C2 Rh1 C34 91.4(3)
C2 Rh1 P3 80.96(18)
C34 Rh1 P3 90.76(16)
C2 Rh1 P4 81.96(18)
C34 Rh1 P4 83.17(17)
P3 Rh1 P4 161.72(6)
C2 Rh1 I32 179.78(19)
C34 Rh1 I32 88.47(19)
P3 Rh1 I32 99.18(4)
P4 Rh1 I32 97.88(4)
C2 Rh1 I33 88.70(16)
C34 Rh1 I33 176.19(16)
P3 Rh1 I33 85.49(4)
P4 Rh1 I33 100.60(4)
I32 Rh1 I33 91.471(19)
C6 C2 C10 116.0(5)
C6 C2 Rh1 122.0(4)
C10 C2 Rh1 122.0(4)
N17 P3 N12 98.2(2)
N17 P3 C11 103.9(3)
N12 P3 C11 102.5(3)
N17 P3 Rh1 126.25(17)
N12 P3 Rh1 118.62(18)
C11 P3 Rh1 104.5(2)
N22 P4 N27 99.9(2)
N22 P4 C5 104.9(3)
N27 P4 C5 100.9(3)
N22 P4 Rh1 122.28(18)
N27 P4 Rh1 121.56(18)
C5 P4 Rh1 104.4(2)
C6 C5 P4 107.0(4)
C6 C5 H5A 110.3
P4 C5 H5A 110.3
C6 C5 H5B 110.3
P4 C5 H5B 110.3
H5A C5 H5B 108.6
C2 C6 C7 122.2(5)
C2 C6 C5 119.3(5)
C7 C6 C5 118.4(6)
C8 C7 C6 119.6(6)
C8 C7 H7 120.2
C6 C7 H7 120.2
C9 C8 C7 119.4(6)
C9 C8 H8 120.3
C7 C8 H8 120.3
C10 C9 C8 121.5(6)
C10 C9 H9 119.3
C8 C9 H9 119.3
C9 C10 C2 121.3(6)
C9 C10 C11 121.4(5)
C2 C10 C11 117.3(5)
C10 C11 P3 108.0(4)
C10 C11 H11A 110.1
P3 C11 H11A 110.1
C10 C11 H11B 110.1
P3 C11 H11B 110.1
H11A C11 H11B 108.4
C16 N12 C13 107.2(5)
C16 N12 P3 123.6(4)
C13 N12 P3 126.6(4)
C14 C13 N12 108.5(6)
C14 C13 H13 125.7
N12 C13 H13 125.7
C13 C14 C15 107.6(6)
C13 C14 H14 126.2
C15 C14 H14 126.2
C16 C15 C14 107.8(6)
C16 C15 H15 126.1
C14 C15 H15 126.1
C15 C16 N12 108.9(6)
C15 C16 H16 125.6
N12 C16 H16 125.6
C21 N17 C18 107.9(5)
C21 N17 P3 126.9(4)
C18 N17 P3 124.8(4)
C19 C18 N17 108.3(6)
C19 C18 H18 125.9
N17 C18 H18 125.9
C18 C19 C20 107.4(6)
C18 C19 H19 126.3
C20 C19 H19 126.3
C21 C20 C19 108.2(6)
C21 C20 H20 125.9
C19 C20 H20 125.9
C20 C21 N17 108.2(5)
C20 C21 H21 125.9
N17 C21 H21 125.9
C26 N22 C23 108.2(5)
C26 N22 P4 124.2(4)
C23 N22 P4 124.5(4)
C24 C23 N22 108.7(5)
C24 C23 H23 125.7
N22 C23 H23 125.7
C23 C24 C25 106.8(6)
C23 C24 H24 126.6
C25 C24 H24 126.6
C26 C25 C24 108.2(6)
C26 C25 H25 125.9
C24 C25 H25 125.9
C25 C26 N22 108.2(6)
C25 C26 H26 125.9
N22 C26 H26 125.9
C28 N27 C31 107.2(5)
C28 N27 P4 122.9(4)
C31 N27 P4 127.6(5)
C29 C28 N27 108.6(6)
C29 C28 H28 125.7
N27 C28 H28 125.7
C28 C29 C30 107.3(6)
C28 C29 H29 126.3
C30 C29 H29 126.3
C31 C30 C29 108.4(6)
C31 C30 H30 125.8
C29 C30 H30 125.8
C30 C31 N27 108.4(6)
C30 C31 H31 125.8
N27 C31 H31 125.8
Rh1 C34 H34A 109.5
Rh1 C34 H34B 109.5
H34A C34 H34B 109.5
Rh1 C34 H34C 109.5
H34A C34 H34C 109.5
H34B C34 H34C 109.5
C36 N35 C44 111.7(5)
C36 N35 C48 111.9(4)
C44 N35 C48 105.9(4)
C36 N35 C40 105.8(4)
C44 N35 C40 109.9(5)
C48 N35 C40 111.8(4)
C37 C36 N35 115.7(5)
C37 C36 H36A 108.4
N35 C36 H36A 108.4
C37 C36 H36B 108.4
N35 C36 H36B 108.4
H36A C36 H36B 107.4
C38 C37 C36 109.3(5)
C38 C37 H37A 109.8
C36 C37 H37A 109.8
C38 C37 H37B 109.8
C36 C37 H37B 109.8
H37A C37 H37B 108.3
C37 C38 C39 111.6(6)
C37 C38 H38A 109.3
C39 C38 H38A 109.3
C37 C38 H38B 109.3
C39 C38 H38B 109.3
H38A C38 H38B 108.0
C38 C39 H39A 109.5
C38 C39 H39B 109.5
H39A C39 H39B 109.5
C38 C39 H39C 109.5
H39A C39 H39C 109.5
H39B C39 H39C 109.5
C41 C40 N35 115.9(5)
C41 C40 H40A 108.3
N35 C40 H40A 108.3
C41 C40 H40B 108.3
N35 C40 H40B 108.3
H40A C40 H40B 107.4
C40 C41 C42 109.5(5)
C40 C41 H41A 109.8
C42 C41 H41A 109.8
C40 C41 H41B 109.8
C42 C41 H41B 109.8
H41A C41 H41B 108.2
C43 C42 C41 113.0(6)
C43 C42 H42A 109.0
C41 C42 H42A 109.0
C43 C42 H42B 109.0
C41 C42 H42B 109.0
H42A C42 H42B 107.8
C42 C43 H43A 109.5
C42 C43 H43B 109.5
H43A C43 H43B 109.5
C42 C43 H43C 109.5
H43A C43 H43C 109.5
H43B C43 H43C 109.5
C45 C44 N35 116.3(5)
C45 C44 H44A 108.2
N35 C44 H44A 108.2
C45 C44 H44B 108.2
N35 C44 H44B 108.2
H44A C44 H44B 107.4
C44 C45 C46 111.3(6)
C44 C45 H45A 109.4
C46 C45 H45A 109.4
C44 C45 H45B 109.4
C46 C45 H45B 109.4
H45A C45 H45B 108.0
C45 C46 C47 113.0(5)
C45 C46 H46A 109.0
C47 C46 H46A 109.0
C45 C46 H46B 109.0
C47 C46 H46B 109.0
H46A C46 H46B 107.8
C46 C47 H47A 109.5
C46 C47 H47B 109.5
H47A C47 H47B 109.5
C46 C47 H47C 109.5
H47A C47 H47C 109.5
H47B C47 H47C 109.5
C49 C48 N35 115.2(5)
C49 C48 H48A 108.5
N35 C48 H48A 108.5
C49 C48 H48B 108.5
N35 C48 H48B 108.5
H48A C48 H48B 107.5
C50 C49 C48 109.7(5)
C50 C49 H49A 109.7
C48 C49 H49A 109.7
C50 C49 H49B 109.7
C48 C49 H49B 109.7
H49A C49 H49B 108.2
C49 C50 C51 112.4(6)
C49 C50 H50A 109.1
C51 C50 H50A 109.1
C49 C50 H50B 109.1
C51 C50 H50B 109.1
H50A C50 H50B 107.9
C50 C51 H51A 109.5
C50 C51 H51B 109.5
H51A C51 H51B 109.5
C50 C51 H51C 109.5
H51A C51 H51C 109.5
H51B C51 H51C 109.5
C53 O52 C56 107.5(5)
O52 C53 C54 107.9(6)
O52 C53 H53A 110.1
C54 C53 H53A 110.1
O52 C53 H53B 110.1
C54 C53 H53B 110.1
H53A C53 H53B 108.4
C53 C54 C55 104.7(6)
C53 C54 H54A 110.8
C55 C54 H54A 110.8
C53 C54 H54B 110.8
C55 C54 H54B 110.8
H54A C54 H54B 108.9
C56 C55 C54 100.9(6)
C56 C55 H55A 111.6
C54 C55 H55A 111.6
C56 C55 H55B 111.6
C54 C55 H55B 111.6
H55A C55 H55B 109.4
O52 C56 C55 106.3(6)
O52 C56 H56A 110.5
C55 C56 H56A 110.5
O52 C56 H56B 110.5
C55 C56 H56B 110.5
H56A C56 H56B 108.7

loop_
_geom_bond_atom_site_label_1
_geom_bond_atom_site_label_2
_geom_bond_distance
Rh1 C2 2.048(6)
Rh1 C34 2.115(5)
Rh1 P3 2.2680(15)
Rh1 P4 2.2871(16)
Rh1 I32 2.7839(8)
Rh1 I33 2.8153(5)
C2 C6 1.403(9)
C2 C10 1.438(8)
P3 N17 1.702(5)
P3 N12 1.724(5)
P3 C11 1.816(6)
P4 N22 1.718(5)
P4 N27 1.720(5)
P4 C5 1.830(6)
C5 C6 1.523(8)
C5 H5A 0.9900
C5 H5B 0.9900
C6 C7 1.412(9)
C7 C8 1.392(9)
C7 H7 0.9500
C8 C9 1.385(10)
C8 H8 0.9500
C9 C10 1.377(9)
C9 H9 0.9500
C10 C11 1.511(9)
C11 H11A 0.9900
C11 H11B 0.9900
N12 C16 1.398(8)
N12 C13 1.399(8)
C13 C14 1.360(9)
C13 H13 0.9500
C14 C15 1.429(10)
C14 H14 0.9500
C15 C16 1.351(9)
C15 H15 0.9500
C16 H16 0.9500
N17 C21 1.376(8)
N17 C18 1.397(7)
C18 C19 1.362(10)
C18 H18 0.9500
C19 C20 1.407(9)
C19 H19 0.9500
C20 C21 1.366(9)
C20 H20 0.9500
C21 H21 0.9500
N22 C26 1.386(8)
N22 C23 1.387(7)
C23 C24 1.369(8)
C23 H23 0.9500
C24 C25 1.425(10)
C24 H24 0.9500
C25 C26 1.362(9)
C25 H25 0.9500
C26 H26 0.9500
N27 C28 1.392(8)
N27 C31 1.414(8)
C28 C29 1.369(8)
C28 H28 0.9500
C29 C30 1.425(9)
C29 H29 0.9500
C30 C31 1.346(9)
C30 H30 0.9500
C31 H31 0.9500
C34 H34A 0.9800
C34 H34B 0.9800
C34 H34C 0.9800
N35 C36 1.521(7)
N35 C44 1.524(8)
N35 C48 1.525(8)
N35 C40 1.528(7)
C36 C37 1.518(8)
C36 H36A 0.9900
C36 H36B 0.9900
C37 C38 1.516(9)
C37 H37A 0.9900
C37 H37B 0.9900
C38 C39 1.543(9)
C38 H38A 0.9900
C38 H38B 0.9900
C39 H39A 0.9800
C39 H39B 0.9800
C39 H39C 0.9800
C40 C41 1.525(9)
C40 H40A 0.9900
C40 H40B 0.9900
C41 C42 1.527(9)
C41 H41A 0.9900
C41 H41B 0.9900
C42 C43 1.524(10)
C42 H42A 0.9900
C42 H42B 0.9900
C43 H43A 0.9800
C43 H43B 0.9800
C43 H43C 0.9800
C44 C45 1.503(9)
C44 H44A 0.9900
C44 H44B 0.9900
C45 C46 1.519(9)
C45 H45A 0.9900
C45 H45B 0.9900
C46 C47 1.524(10)
C46 H46A 0.9900
C46 H46B 0.9900
C47 H47A 0.9800
C47 H47B 0.9800
C47 H47C 0.9800
C48 C49 1.518(8)
C48 H48A 0.9900
C48 H48B 0.9900
C49 C50 1.511(9)
C49 H49A 0.9900
C49 H49B 0.9900
C50 C51 1.516(9)
C50 H50A 0.9900
C50 H50B 0.9900
C51 H51A 0.9800
C51 H51B 0.9800
C51 H51C 0.9800
O52 C53 1.427(9)
O52 C56 1.433(10)
C53 C54 1.514(10)
C53 H53A 0.9900
C53 H53B 0.9900
C54 C55 1.517(10)
C54 H54A 0.9900
C54 H54B 0.9900
C55 C56 1.515(10)
C55 H55A 0.9900
C55 H55B 0.9900
C56 H56A 0.9900
C56 H56B 0.9900

loop_
_geom_torsion_atom_site_label_1
_geom_torsion_atom_site_label_2
_geom_torsion_atom_site_label_3
_geom_torsion_atom_site_label_4
_geom_torsion
C34 Rh1 C2 C6 -76.0(5)
P3 Rh1 C2 C6 -166.6(5)
P4 Rh1 C2 C6 6.9(4)
I33 Rh1 C2 C6 107.8(5)
C34 Rh1 C2 C10 106.6(5)
P3 Rh1 C2 C10 16.0(4)
P4 Rh1 C2 C10 -170.5(5)
I33 Rh1 C2 C10 -69.6(4)
C2 Rh1 P3 N17 -141.6(3)
C34 Rh1 P3 N17 127.1(3)
P4 Rh1 P3 N17 -162.7(3)
I32 Rh1 P3 N17 38.5(2)
I33 Rh1 P3 N17 -52.2(2)
C2 Rh1 P3 N12 91.4(3)
C34 Rh1 P3 N12 0.1(3)
P4 Rh1 P3 N12 70.3(3)
I32 Rh1 P3 N12 -88.5(2)
I33 Rh1 P3 N12 -179.2(2)
C2 Rh1 P3 C11 -21.9(3)
C34 Rh1 P3 C11 -113.2(3)
P4 Rh1 P3 C11 -43.0(3)
I32 Rh1 P3 C11 158.3(2)
I33 Rh1 P3 C11 67.5(2)
C2 Rh1 P4 N22 102.3(3)
C34 Rh1 P4 N22 -165.3(3)
P3 Rh1 P4 N22 123.3(2)
I32 Rh1 P4 N22 -77.8(2)
I33 Rh1 P4 N22 15.2(2)
C2 Rh1 P4 N27 -128.9(3)
C34 Rh1 P4 N27 -36.5(3)
P3 Rh1 P4 N27 -107.9(3)
I32 Rh1 P4 N27 51.0(2)
I33 Rh1 P4 N27 144.0(2)
C2 Rh1 P4 C5 -16.1(3)
C34 Rh1 P4 C5 76.3(3)
P3 Rh1 P4 C5 4.9(3)
I32 Rh1 P4 C5 163.8(2)
I33 Rh1 P4 C5 -103.2(2)
N22 P4 C5 C6 -106.1(4)
N27 P4 C5 C6 150.5(4)
Rh1 P4 C5 C6 23.6(4)
C10 C2 C6 C7 1.4(8)
Rh1 C2 C6 C7 -176.2(4)
C10 C2 C6 C5 -174.2(5)
Rh1 C2 C6 C5 8.3(7)
P4 C5 C6 C2 -21.8(7)
P4 C5 C6 C7 162.5(5)
C2 C6 C7 C8 -0.4(9)
C5 C6 C7 C8 175.1(5)
C6 C7 C8 C9 -1.1(9)
C7 C8 C9 C10 1.6(9)
C8 C9 C10 C2 -0.7(9)
C8 C9 C10 C11 177.7(6)
C6 C2 C10 C9 -0.8(8)
Rh1 C2 C10 C9 176.7(4)
C6 C2 C10 C11 -179.3(5)
Rh1 C2 C10 C11 -1.7(7)
C9 C10 C11 P3 163.3(5)
C2 C10 C11 P3 -18.2(6)
N17 P3 C11 C10 160.9(4)
N12 P3 C11 C10 -97.2(4)
Rh1 P3 C11 C10 27.1(4)
N17 P3 N12 C16 158.7(5)
C11 P3 N12 C16 52.4(5)
Rh1 P3 N12 C16 -61.9(5)
N17 P3 N12 C13 -41.8(5)
C11 P3 N12 C13 -148.0(5)
Rh1 P3 N12 C13 97.6(5)
C16 N12 C13 C14 -2.7(7)
P3 N12 C13 C14 -165.0(4)
N12 C13 C14 C15 2.0(7)
C13 C14 C15 C16 -0.6(8)
C14 C15 C16 N12 -1.1(7)
C13 N12 C16 C15 2.4(7)
P3 N12 C16 C15 165.3(4)
N12 P3 N17 C21 126.4(5)
C11 P3 N17 C21 -128.5(5)
Rh1 P3 N17 C21 -8.5(6)
N12 P3 N17 C18 -60.8(6)
C11 P3 N17 C18 44.3(6)
Rh1 P3 N17 C18 164.3(4)
C21 N17 C18 C19 -1.2(8)
P3 N17 C18 C19 -175.1(5)
N17 C18 C19 C20 1.6(8)
C18 C19 C20 C21 -1.4(8)
C19 C20 C21 N17 0.7(8)
C18 N17 C21 C20 0.3(7)
P3 N17 C21 C20 174.0(5)
N27 P4 N22 C26 -101.2(5)
C5 P4 N22 C26 154.6(5)
Rh1 P4 N22 C26 36.4(6)
N27 P4 N22 C23 56.1(5)
C5 P4 N22 C23 -48.1(5)
Rh1 P4 N22 C23 -166.3(4)
C26 N22 C23 C24 -1.6(7)
P4 N22 C23 C24 -162.0(5)
N22 C23 C24 C25 0.9(8)
C23 C24 C25 C26 0.1(8)
C24 C25 C26 N22 -1.1(8)
C23 N22 C26 C25 1.6(7)
P4 N22 C26 C25 162.1(5)
N22 P4 N27 C28 73.7(5)
C5 P4 N27 C28 -178.9(5)
Rh1 P4 N27 C28 -64.3(5)
N22 P4 N27 C31 -86.7(5)
C5 P4 N27 C31 20.7(5)
Rh1 P4 N27 C31 135.3(4)
C31 N27 C28 C29 -1.3(7)
P4 N27 C28 C29 -165.1(4)
N27 C28 C29 C30 0.9(7)
C28 C29 C30 C31 -0.2(7)
C29 C30 C31 N27 -0.5(7)
C28 N27 C31 C30 1.1(7)
P4 N27 C31 C30 164.0(4)
C44 N35 C36 C37 -64.4(7)
C48 N35 C36 C37 54.1(6)
C40 N35 C36 C37 176.1(5)
N35 C36 C37 C38 178.9(5)
C36 C37 C38 C39 179.3(6)
C36 N35 C40 C41 -175.7(5)
C44 N35 C40 C41 63.6(7)
C48 N35 C40 C41 -53.6(7)
N35 C40 C41 C42 -174.8(5)
C40 C41 C42 C43 74.4(8)
C36 N35 C44 C45 -63.3(7)
C48 N35 C44 C45 174.7(5)
C40 N35 C44 C45 53.8(7)
N35 C44 C45 C46 172.3(5)
C44 C45 C46 C47 179.5(6)
C36 N35 C48 C49 58.7(6)
C44 N35 C48 C49 -179.5(5)
C40 N35 C48 C49 -59.8(6)
N35 C48 C49 C50 -175.7(5)
C48 C49 C50 C51 -177.6(5)
C56 O52 C53 C54 -10.2(8)
O52 C53 C54 C55 -12.8(8)
C53 C54 C55 C56 28.9(8)
C53 O52 C56 C55 29.5(7)
C54 C55 C56 O52 -36.1(7)
